data_4078489
loop_
_publ_author_name
'Matson, Ellen M.'
'Forrest, William P.'
'Fanwick, Phillip E.'
'Bart, Suzanne C.'

_publ_section_title
;
 Use of Alkylsodium Reagents for the Synthesis of Trivalent Uranium Alkyl
 Complexes
;
_journal_issue 12
_journal_name_full Organometallics
_journal_page_first 4467
_journal_paper_doi 10.1021/om3002763
_journal_volume 31
_journal_year 2012
_chemical_formula_moiety 'C30.92 H46.76 B2 I0.079 N12 U1'
_chemical_formula_sum 'C30.92 H46.76 B2 I0.08 N12 U'
_chemical_formula_weight 856.29
_space_group_IT_number 2
_symmetry_cell_setting triclinic
_symmetry_space_group_name_Hall '-P 1'
_symmetry_space_group_name_H-M 'P -1'
_cell_angle_alpha 96.786(7)
_cell_angle_beta 100.517(6)
_cell_angle_gamma 115.091(6)
_cell_formula_units_Z 2
_cell_length_a 10.2751(7)
_cell_length_b 10.7169(9)
_cell_length_c 18.3052(13)
_cell_measurement_reflns_used 6162
_cell_measurement_temperature 150.0(2)
_cell_measurement_theta_max 70
_cell_measurement_theta_min 2
_cell_volume 1751.0(3)
_computing_cell_refinement 'DENZO/SCALEPACK (Otwinowski & Minor, 1996)'
_computing_data_collection 'CrystalClear(Rigaku, 2001)'
_computing_data_reduction 'DENZO/SCALEPACK (Otwinowski & Minor, 1996)'
_computing_molecular_graphics
;
    ORTEP (Johnson, 1976)
    PLATON (Spek, 2003)
;
_computing_publication_material 'SHELX97(Sheldrick, 2008) and local programs'
_computing_structure_refinement 'SHELX97 (Sheldrick, 2008)'
_computing_structure_solution
;
 PATTY (DIRDIF, Beurskins, 2008)
;
_diffrn_ambient_temperature 150.0(2)
_diffrn_measured_fraction_theta_full 0.9240
_diffrn_measured_fraction_theta_max 0.9240
_diffrn_measurement_details
;
Data were collected on a Rigaku Rapid which has a quarter 
chi circle and a 200 degree curved image plate at a fixed 
distance of 127.4mm.  Strategy was optimized using the 
CrystalClear software.  The completeness is the best 
that can be obtained with this geometry. The missing data are not cusp 
data but mostly high angle data.
Also the use of HKL2000/SCALEPACK lowers the number 
of observed data as inconsistent equivalents are removed 
from the data set and not included in the collected total
;
_diffrn_measurement_device_type Rigaku_Rapid_II
_diffrn_measurement_method \w
_diffrn_radiation_monochromator 'confocal optics'
_diffrn_radiation_type CU-K\a
_diffrn_radiation_wavelength 1.54184
_diffrn_reflns_av_R_equivalents 0.0870
_diffrn_reflns_av_sigmaI/netI 0.0277
_diffrn_reflns_limit_h_max 12
_diffrn_reflns_limit_h_min 0
_diffrn_reflns_limit_k_max 11
_diffrn_reflns_limit_k_min -13
_diffrn_reflns_limit_l_max 21
_diffrn_reflns_limit_l_min -22
_diffrn_reflns_number 31805
_diffrn_reflns_theta_full 67.5
_diffrn_reflns_theta_max 70.18
_diffrn_reflns_theta_min 2.52
_diffrn_standards_number 0
_exptl_absorpt_coefficient_mu 13.908
_exptl_absorpt_correction_T_max 0.7572
_exptl_absorpt_correction_T_min 0.4765
_exptl_absorpt_correction_type multi-scan
_exptl_absorpt_process_details 'SCALEPACK (Otwinowski & Minor, 1997)'
_exptl_crystal_colour green
_exptl_crystal_density_diffrn 1.624
_exptl_crystal_density_method 'not measured'
_exptl_crystal_description needle
_exptl_crystal_F_000 838
_exptl_crystal_size_max 0.10
_exptl_crystal_size_mid 0.05
_exptl_crystal_size_min 0.02
_refine_diff_density_max 3.58
_refine_diff_density_min -1.75
_refine_ls_extinction_method none
_refine_ls_goodness_of_fit_ref 1.105
_refine_ls_hydrogen_treatment constr
_refine_ls_matrix_type full
_refine_ls_number_parameters 438
_refine_ls_number_reflns 6161
_refine_ls_number_restraints 0
_refine_ls_R_factor_all 0.064
_refine_ls_R_factor_gt 0.060
_refine_ls_shift/su_max 0.000
_refine_ls_structure_factor_coef Fsqd
_refine_ls_weighting_details 'w=1/[\s^2^(Fo^2^)+(0.1005P)^2^+9.0762P] where P=(Fo^2^+2Fc^2^)/3'
_refine_ls_weighting_scheme calc
_refine_ls_wR_factor_gt 0.163
_refine_ls_wR_factor_ref 0.167
_reflns_number_gt 5695
_reflns_number_total 6161
_reflns_threshold_expression >2.0\s(I)
_cod_data_source_file om3002763_si_002.cif
_cod_data_source_block EMM33
_cod_depositor_comments
;
The following automatic conversions were performed:

'_refine_ls_weighting_scheme' value 'calc ' changed to 'calc'
according to /home/saulius/struct/CIF-dictionaries/cif_core.dic
dictionary named 'cif_core.dic' version 2.4.1 from 2010-06-29.

Automatic conversion script
Id: cif_fix_values 1891 2012-01-12 08:04:46Z andrius 

The following automatic conversions were performed:

data name '_iucr_refine_instruction_details' was replaced with
'_iucr_refine_instructions_details' as specified in the replacement
file 'data/replacement-values/replacement_tags.lst'.

Automatic conversion script
Id: cif_correct_tags 9268 2022-04-12 08:56:07Z antanas 
;
_cod_original_cell_volume 1751.0(2)
_cod_original_formula_sum 'C30.92 H46.76 B2 I0.08 N12 U1'
_cod_database_code 4078489

loop_
_symmetry_equiv_pos_as_xyz
'x, y, z'
'-x, -y, -z'

loop_
_atom_site_label
_atom_site_fract_x
_atom_site_fract_y
_atom_site_fract_z
_atom_site_U_iso_or_equiv
_atom_site_adp_type
_atom_site_occupancy
_atom_site_symmetry_multiplicity
_atom_site_calc_flag
_atom_site_refinement_flags
U1 0.16724(3) 0.09024(3) 0.270844(17) 0.05241(16) Uani 1 1 d .
I4 -0.1041(19) -0.0551(19) 0.3422(10) 0.082(6) Uani 0.079(6) 1 d P
N11 0.2080(10) 0.3131(9) 0.3718(5) 0.057(2) Uani 1 1 d .
N12 0.3337(9) 0.4370(9) 0.3777(4) 0.0527(19) Uani 1 1 d .
N21 0.2401(9) 0.2901(9) 0.1947(5) 0.0552(19) Uani 1 1 d .
N22 0.3308(8) 0.4260(8) 0.2362(4) 0.0519(19) Uani 1 1 d .
N31 0.4574(9) 0.2357(9) 0.3245(5) 0.0562(19) Uani 1 1 d .
N32 0.5178(9) 0.3777(9) 0.3250(4) 0.0519(18) Uani 1 1 d .
N61 0.2619(9) -0.0145(8) 0.1619(4) 0.0508(18) Uani 1 1 d .
N62 0.1717(9) -0.1544(9) 0.1244(4) 0.0496(18) Uani 1 1 d .
N71 -0.0514(9) -0.0700(9) 0.1563(5) 0.0559(19) Uani 1 1 d .
N72 -0.0830(8) -0.2095(8) 0.1418(4) 0.0465(16) Uani 1 1 d .
N81 0.1670(10) -0.1402(10) 0.2916(5) 0.061(2) Uani 1 1 d .
N82 0.0964(9) -0.2611(8) 0.2357(4) 0.0494(17) Uani 1 1 d .
C13 0.3576(13) 0.5331(12) 0.4403(6) 0.059(2) Uani 1 1 d .
C14 0.2471(14) 0.4734(13) 0.4740(6) 0.065(3) Uani 1 1 d .
C15 0.1574(14) 0.3384(14) 0.4318(6) 0.065(3) Uani 1 1 d .
C16 0.4854(14) 0.6779(12) 0.4637(7) 0.070(3) Uani 1 1 d .
C17 0.0182(18) 0.2310(17) 0.4487(9) 0.096(5) Uani 1 1 d .
C23 0.3486(11) 0.5180(11) 0.1893(6) 0.054(2) Uani 1 1 d .
C24 0.2716(13) 0.4414(12) 0.1160(6) 0.060(2) Uani 1 1 d .
C25 0.2055(12) 0.2996(11) 0.1227(5) 0.053(2) Uani 1 1 d .
C26 0.4347(15) 0.6745(12) 0.2198(7) 0.071(3) Uani 1 1 d .
C27 0.1147(14) 0.1715(12) 0.0587(5) 0.064(3) Uani 1 1 d .
C33 0.6638(11) 0.4299(12) 0.3293(6) 0.057(2) Uani 1 1 d .
C34 0.7008(13) 0.3199(13) 0.3327(6) 0.063(3) Uani 1 1 d .
C35 0.5707(11) 0.2020(11) 0.3294(6) 0.056(2) Uani 1 1 d .
C36 0.7612(13) 0.5807(13) 0.3291(8) 0.074(3) Uani 1 1 d .
C37 0.5493(14) 0.0541(13) 0.3287(7) 0.070(3) Uani 1 1 d .
C41 -0.061(3) -0.036(2) 0.3188(13) 0.086(6) Uani 0.921(6) 1 d P
C63 0.2204(11) -0.1840(10) 0.0634(6) 0.052(2) Uani 1 1 d .
C64 0.3412(12) -0.0634(11) 0.0615(6) 0.056(2) Uani 1 1 d .
C65 0.3631(11) 0.0383(11) 0.1217(6) 0.054(2) Uani 1 1 d .
C66 0.1467(14) -0.3242(12) 0.0090(7) 0.067(3) Uani 1 1 d .
C67 0.4784(13) 0.1896(12) 0.1402(6) 0.064(3) Uani 1 1 d .
C73 -0.2321(12) -0.2905(11) 0.1144(6) 0.056(2) Uani 1 1 d .
C74 -0.2974(13) -0.2014(14) 0.1117(6) 0.065(3) Uani 1 1 d .
C75 -0.1830(12) -0.0667(13) 0.1391(6) 0.060(3) Uani 1 1 d .
C76 -0.3054(12) -0.4463(12) 0.0970(6) 0.064(3) Uani 1 1 d .
C77 -0.1872(15) 0.0717(14) 0.1512(8) 0.078(3) Uani 1 1 d .
C83 0.0831(11) -0.3733(11) 0.2662(6) 0.056(2) Uani 1 1 d .
C84 0.1485(12) -0.3224(12) 0.3426(6) 0.059(3) Uani 1 1 d .
C85 0.1941(12) -0.1797(12) 0.3575(6) 0.061(3) Uani 1 1 d .
C86 0.0112(14) -0.5223(12) 0.2219(7) 0.066(3) Uani 1 1 d .
C87 0.2651(16) -0.0728(15) 0.4315(7) 0.080(3) Uani 1 1 d .
B1 0.4279(13) 0.4623(12) 0.3192(6) 0.050(2) Uani 1 1 d .
B2 0.0406(13) -0.2575(14) 0.1517(7) 0.054(3) Uani 1 1 d .
H1 0.5003 0.5649 0.3318 0.060 Uiso 1 1 calc R
H2 -0.0001 -0.3544 0.1193 0.065 Uiso 1 1 calc R
H14 0.2338 0.5165 0.5185 0.078 Uiso 1 1 calc R
H24 0.2645 0.4765 0.0709 0.071 Uiso 1 1 calc R
H34 0.7964 0.3247 0.3366 0.076 Uiso 1 1 calc R
H64 0.3986 -0.0525 0.0253 0.068 Uiso 1 1 calc R
H74 -0.4004 -0.2278 0.0944 0.078 Uiso 1 1 calc R
H84 0.1602 -0.3761 0.3787 0.071 Uiso 1 1 calc R
H16A 0.4775 0.7301 0.5090 0.105 Uiso 1 1 calc R
H16B 0.4837 0.7275 0.4221 0.105 Uiso 1 1 calc R
H16C 0.5788 0.6712 0.4754 0.105 Uiso 1 1 calc R
H17A -0.0601 0.1814 0.4011 0.144 Uiso 1 1 calc R
H17B -0.0158 0.2797 0.4835 0.144 Uiso 1 1 calc R
H17C 0.0410 0.1626 0.4722 0.144 Uiso 1 1 calc R
H26A 0.3711 0.7096 0.2394 0.106 Uiso 1 1 calc R
H26B 0.4679 0.7209 0.1789 0.106 Uiso 1 1 calc R
H26C 0.5215 0.6953 0.2610 0.106 Uiso 1 1 calc R
H27A 0.0987 0.0861 0.0780 0.096 Uiso 1 1 calc R
H27B 0.1677 0.1765 0.0188 0.096 Uiso 1 1 calc R
H27C 0.0183 0.1683 0.0374 0.096 Uiso 1 1 calc R
H36A 0.7193 0.6053 0.2838 0.111 Uiso 1 1 calc R
H36B 0.8612 0.5932 0.3285 0.111 Uiso 1 1 calc R
H36C 0.7670 0.6423 0.3750 0.111 Uiso 1 1 calc R
H37A 0.5340 0.0309 0.3776 0.105 Uiso 1 1 calc R
H37B 0.6378 0.0472 0.3203 0.105 Uiso 1 1 calc R
H37C 0.4621 -0.0122 0.2876 0.105 Uiso 1 1 calc R
H41A -0.1180 -0.1338 0.2891 0.129 Uiso 0.921(6) 1 calc PR
H41B -0.1225 0.0126 0.3132 0.129 Uiso 0.921(6) 1 calc PR
H41C -0.0294 -0.0366 0.3726 0.129 Uiso 0.921(6) 1 calc PR
H66A 0.0475 -0.3419 -0.0191 0.100 Uiso 1 1 calc R
H66B 0.1377 -0.3984 0.0373 0.100 Uiso 1 1 calc R
H66C 0.2066 -0.3244 -0.0270 0.100 Uiso 1 1 calc R
H67A 0.4575 0.2442 0.1791 0.096 Uiso 1 1 calc R
H67B 0.4763 0.2277 0.0941 0.096 Uiso 1 1 calc R
H67C 0.5769 0.1959 0.1595 0.096 Uiso 1 1 calc R
H76A -0.2768 -0.4811 0.0537 0.096 Uiso 1 1 calc R
H76B -0.4136 -0.4818 0.0841 0.096 Uiso 1 1 calc R
H76C -0.2744 -0.4794 0.1415 0.096 Uiso 1 1 calc R
H77A -0.2266 0.0816 0.1953 0.117 Uiso 1 1 calc R
H77B -0.2515 0.0757 0.1058 0.117 Uiso 1 1 calc R
H77C -0.0864 0.1487 0.1605 0.117 Uiso 1 1 calc R
H86A -0.0964 -0.5559 0.2045 0.099 Uiso 1 1 calc R
H86B 0.0310 -0.5820 0.2544 0.099 Uiso 1 1 calc R
H86C 0.0518 -0.5269 0.1777 0.099 Uiso 1 1 calc R
H87A 0.2957 0.0221 0.4216 0.121 Uiso 1 1 calc R
H87B 0.3525 -0.0796 0.4587 0.121 Uiso 1 1 calc R
H87C 0.1936 -0.0911 0.4627 0.121 Uiso 1 1 calc R

loop_
_atom_site_aniso_label
_atom_site_aniso_U_11
_atom_site_aniso_U_22
_atom_site_aniso_U_33
_atom_site_aniso_U_12
_atom_site_aniso_U_13
_atom_site_aniso_U_23
U1 0.0609(2) 0.0445(2) 0.0435(2) 0.01973(18) 0.00964(16) 0.00313(16)
I4 0.083(9) 0.075(9) 0.080(11) 0.030(7) 0.021(7) 0.005(7)
N11 0.068(5) 0.048(5) 0.045(4) 0.022(4) 0.009(4) -0.002(4)
N12 0.061(5) 0.052(5) 0.036(4) 0.027(4) -0.001(3) -0.003(4)
N21 0.063(5) 0.051(5) 0.040(4) 0.023(4) 0.002(4) -0.004(4)
N22 0.053(5) 0.040(4) 0.046(5) 0.011(4) 0.007(4) 0.002(4)
N31 0.059(5) 0.047(5) 0.053(5) 0.021(4) 0.005(4) 0.003(4)
N32 0.054(4) 0.053(5) 0.037(4) 0.019(4) 0.004(3) 0.000(4)
N61 0.055(4) 0.036(4) 0.041(4) 0.008(4) 0.006(3) -0.003(4)
N62 0.057(4) 0.056(5) 0.035(4) 0.027(4) 0.009(3) 0.007(4)
N71 0.058(5) 0.049(5) 0.055(5) 0.025(4) 0.008(4) 0.001(4)
N72 0.050(4) 0.041(4) 0.038(4) 0.018(3) 0.001(3) -0.001(3)
N81 0.062(5) 0.064(6) 0.050(5) 0.025(4) 0.006(4) 0.016(5)
N82 0.060(4) 0.044(4) 0.043(4) 0.026(4) 0.009(4) 0.006(4)
C13 0.079(7) 0.060(6) 0.049(6) 0.043(6) 0.011(5) 0.012(5)
C14 0.085(7) 0.068(7) 0.040(5) 0.040(6) 0.007(5) -0.001(5)
C15 0.083(7) 0.075(8) 0.047(6) 0.043(7) 0.022(5) 0.012(6)
C16 0.081(7) 0.058(7) 0.061(7) 0.032(6) 0.005(6) -0.003(6)
C17 0.100(10) 0.092(11) 0.087(10) 0.032(9) 0.042(9) 0.006(9)
C23 0.060(5) 0.047(5) 0.053(6) 0.021(5) 0.018(5) 0.015(5)
C24 0.075(7) 0.060(6) 0.041(5) 0.030(6) 0.013(5) 0.010(5)
C25 0.065(6) 0.060(6) 0.033(4) 0.028(5) 0.011(4) 0.011(5)
C26 0.093(8) 0.060(7) 0.064(7) 0.038(6) 0.023(6) 0.017(6)
C27 0.086(7) 0.062(7) 0.034(5) 0.033(6) 0.001(5) 0.002(5)
C33 0.059(6) 0.058(6) 0.039(5) 0.020(5) 0.007(4) -0.003(5)
C34 0.065(6) 0.078(8) 0.036(5) 0.034(6) -0.001(4) -0.011(5)
C35 0.055(5) 0.058(6) 0.045(5) 0.023(5) 0.002(4) 0.005(5)
C36 0.066(7) 0.063(7) 0.075(8) 0.015(6) 0.017(6) 0.005(6)
C37 0.076(7) 0.070(8) 0.063(7) 0.038(6) 0.009(6) 0.006(6)
C41 0.116(18) 0.068(12) 0.066(12) 0.035(12) 0.028(10) 0.012(9)
C63 0.061(5) 0.044(5) 0.045(5) 0.024(5) 0.008(4) 0.001(4)
C64 0.066(6) 0.056(6) 0.047(5) 0.028(5) 0.019(5) 0.007(5)
C65 0.054(5) 0.053(6) 0.044(5) 0.017(5) 0.006(4) 0.007(5)
C66 0.078(7) 0.058(7) 0.063(7) 0.031(6) 0.018(6) 0.007(6)
C67 0.071(7) 0.064(7) 0.052(6) 0.026(6) 0.021(5) 0.005(5)
C73 0.063(6) 0.059(6) 0.045(5) 0.026(5) 0.014(4) 0.013(5)
C74 0.059(6) 0.086(9) 0.049(6) 0.033(6) 0.012(5) 0.014(6)
C75 0.064(6) 0.066(7) 0.054(6) 0.037(6) 0.009(5) 0.009(5)
C76 0.060(6) 0.061(7) 0.047(6) 0.013(5) 0.005(5) 0.000(5)
C77 0.083(8) 0.078(8) 0.081(8) 0.046(7) 0.013(7) 0.020(7)
C83 0.059(5) 0.062(6) 0.051(6) 0.030(5) 0.015(5) 0.016(5)
C84 0.062(6) 0.065(7) 0.060(6) 0.031(5) 0.019(5) 0.031(5)
C85 0.059(6) 0.065(7) 0.046(5) 0.020(5) 0.005(5) 0.007(5)
C86 0.082(7) 0.062(7) 0.063(7) 0.035(6) 0.028(6) 0.024(6)
C87 0.087(8) 0.083(9) 0.048(6) 0.025(7) 0.002(6) 0.006(6)
B1 0.061(6) 0.041(6) 0.043(6) 0.021(5) 0.007(5) 0.004(5)
B2 0.053(6) 0.055(7) 0.050(6) 0.023(5) 0.008(5) 0.006(6)

loop_
_atom_type_symbol
_atom_type_description
_atom_type_scat_dispersion_real
_atom_type_scat_dispersion_imag
_atom_type_scat_source
C C 0.0181 0.0091 'International Tables Vol C Tables 4.2.6.8 and 6.1.1.4'
H H 0.0000 0.0000 'International Tables Vol C Tables 4.2.6.8 and 6.1.1.4'
B B 0.0090 0.0039 'International Tables Vol C Tables 4.2.6.8 and 6.1.1.4'
N N 0.0311 0.0180 'International Tables Vol C Tables 4.2.6.8 and 6.1.1.4'
U U -4.3638 13.4090 'International Tables Vol C Tables 4.2.6.8 and 6.1.1.4'
I I -0.3257 6.8362 'International Tables Vol C Tables 4.2.6.8 and 6.1.1.4'

loop_
_geom_angle_atom_site_label_1
_geom_angle_atom_site_label_2
_geom_angle_atom_site_label_3
_geom_angle
C41 U1 N81 74.6(6)
C41 U1 N71 71.5(6)
N81 U1 N71 83.7(3)
C41 U1 N21 132.7(6)
N81 U1 N21 147.4(3)
N71 U1 N21 89.0(3)
C41 U1 N31 139.0(6)
N81 U1 N31 93.0(3)
N71 U1 N31 147.1(3)
N21 U1 N31 76.3(3)
C41 U1 N11 83.3(5)
N81 U1 N11 129.9(3)
N71 U1 N11 130.7(3)
N21 U1 N11 77.6(3)
N31 U1 N11 75.2(3)
C41 U1 N61 128.6(5)
N81 U1 N61 69.3(3)
N71 U1 N61 69.4(2)
N21 U1 N61 78.4(2)
N31 U1 N61 78.8(3)
N11 U1 N61 148.0(3)
C41 U1 I4 4.0(7)
N81 U1 I4 75.1(4)
N71 U1 I4 75.5(4)
N21 U1 I4 133.5(4)
N31 U1 I4 135.3(4)
N11 U1 I4 80.2(4)
N61 U1 I4 131.7(4)
C15 N11 N12 104.8(9)
C15 N11 U1 137.9(8)
N12 N11 U1 115.8(6)
C13 N12 N11 109.9(9)
C13 N12 B1 125.7(9)
N11 N12 B1 124.3(8)
C25 N21 N22 106.3(8)
C25 N21 U1 136.6(7)
N22 N21 U1 117.0(5)
C23 N22 N21 109.7(8)
C23 N22 B1 125.1(8)
N21 N22 B1 123.6(7)
C35 N31 N32 105.9(8)
C35 N31 U1 133.7(7)
N32 N31 U1 116.3(6)
C33 N32 N31 110.4(8)
C33 N32 B1 125.4(9)
N31 N32 B1 124.2(8)
C65 N61 N62 105.6(8)
C65 N61 U1 136.7(7)
N62 N61 U1 116.4(5)
C63 N62 N61 109.2(8)
C63 N62 B2 127.2(9)
N61 N62 B2 123.6(8)
C75 N71 N72 106.4(8)
C75 N71 U1 125.1(7)
N72 N71 U1 116.0(5)
C73 N72 N71 109.5(8)
C73 N72 B2 128.2(9)
N71 N72 B2 122.2(8)
C85 N81 N82 106.4(9)
C85 N81 U1 128.9(8)
N82 N81 U1 122.4(6)
C83 N82 N81 110.0(8)
C83 N82 B2 129.0(9)
N81 N82 B2 121.1(8)
U1 C41 H41A 109.50
U1 C41 H41B 109.50
H41A C41 H41B 109.50
U1 C41 H41C 109.50
H41A C41 H41C 109.50
H41B C41 H41C 109.50
C14 C13 N12 107.6(10)
C14 C13 C16 128.7(10)
N12 C13 C16 123.7(10)
C13 C14 C15 107.0(10)
C13 C14 H14 126.50
C15 C14 H14 126.50
N11 C15 C14 110.7(11)
N11 C15 C17 123.8(12)
C14 C15 C17 125.6(11)
C13 C16 H16A 109.50
C13 C16 H16B 109.50
H16A C16 H16B 109.50
C13 C16 H16C 109.50
H16A C16 H16C 109.50
H16B C16 H16C 109.50
C15 C17 H17A 109.50
C15 C17 H17B 109.50
H17A C17 H17B 109.50
C15 C17 H17C 109.50
H17A C17 H17C 109.50
H17B C17 H17C 109.50
N22 C23 C24 108.2(9)
N22 C23 C26 121.4(9)
C24 C23 C26 130.4(9)
C23 C24 C25 104.8(9)
C23 C24 H24 127.60
C25 C24 H24 127.60
N21 C25 C24 110.9(9)
N21 C25 C27 122.4(9)
C24 C25 C27 126.6(9)
C23 C26 H26A 109.50
C23 C26 H26B 109.50
H26A C26 H26B 109.50
C23 C26 H26C 109.50
H26A C26 H26C 109.50
H26B C26 H26C 109.50
C25 C27 H27A 109.50
C25 C27 H27B 109.50
H27A C27 H27B 109.50
C25 C27 H27C 109.50
H27A C27 H27C 109.50
H27B C27 H27C 109.50
N32 C33 C34 107.5(10)
N32 C33 C36 123.6(10)
C34 C33 C36 129.0(11)
C35 C34 C33 106.1(10)
C35 C34 H34 126.90
C33 C34 H34 126.90
N31 C35 C34 110.1(9)
N31 C35 C37 122.4(10)
C34 C35 C37 127.4(10)
C33 C36 H36A 109.50
C33 C36 H36B 109.50
H36A C36 H36B 109.50
C33 C36 H36C 109.50
H36A C36 H36C 109.50
H36B C36 H36C 109.50
C35 C37 H37A 109.50
C35 C37 H37B 109.50
H37A C37 H37B 109.50
C35 C37 H37C 109.50
H37A C37 H37C 109.50
H37B C37 H37C 109.50
N62 C63 C64 107.7(9)
N62 C63 C66 123.7(9)
C64 C63 C66 128.6(9)
C65 C64 C63 106.8(9)
C65 C64 H64 126.60
C63 C64 H64 126.60
N61 C65 C64 110.7(9)
N61 C65 C67 123.5(9)
C64 C65 C67 125.8(9)
C63 C66 H66A 109.50
C63 C66 H66B 109.50
H66A C66 H66B 109.50
C63 C66 H66C 109.50
H66A C66 H66C 109.50
H66B C66 H66C 109.50
C65 C67 H67A 109.50
C65 C67 H67B 109.50
H67A C67 H67B 109.50
C65 C67 H67C 109.50
H67A C67 H67C 109.50
H67B C67 H67C 109.50
N72 C73 C74 107.8(10)
N72 C73 C76 123.8(9)
C74 C73 C76 128.3(10)
C75 C74 C73 106.0(10)
C75 C74 H74 127.00
C73 C74 H74 127.00
N71 C75 C74 110.2(10)
N71 C75 C77 119.8(11)
C74 C75 C77 130.0(10)
C73 C76 H76A 109.50
C73 C76 H76B 109.50
H76A C76 H76B 109.50
C73 C76 H76C 109.50
H76A C76 H76C 109.50
H76B C76 H76C 109.50
C75 C77 H77A 109.50
C75 C77 H77B 109.50
H77A C77 H77B 109.50
C75 C77 H77C 109.50
H77A C77 H77C 109.50
H77B C77 H77C 109.50
N82 C83 C84 106.9(9)
N82 C83 C86 124.6(9)
C84 C83 C86 128.5(9)
C83 C84 C85 107.4(9)
C83 C84 H84 126.30
C85 C84 H84 126.30
N81 C85 C84 109.2(10)
N81 C85 C87 120.5(11)
C84 C85 C87 130.3(10)
C83 C86 H86A 109.50
C83 C86 H86B 109.50
H86A C86 H86B 109.50
C83 C86 H86C 109.50
H86A C86 H86C 109.50
H86B C86 H86C 109.50
C85 C87 H87A 109.50
C85 C87 H87B 109.50
H87A C87 H87B 109.50
C85 C87 H87C 109.50
H87A C87 H87C 109.50
H87B C87 H87C 109.50
N12 B1 N32 110.7(8)
N12 B1 N22 112.0(8)
N32 B1 N22 110.5(8)
N12 B1 H1 107.80
N32 B1 H1 107.80
N22 B1 H1 107.80
N62 B2 N72 108.6(8)
N62 B2 N82 109.8(8)
N72 B2 N82 111.7(8)
N62 B2 H2 108.90
N72 B2 H2 108.90
N82 B2 H2 108.90

loop_
_geom_bond_atom_site_label_1
_geom_bond_atom_site_label_2
_geom_bond_distance
U1 C41 2.54(3)
U1 N81 2.541(9)
U1 N71 2.559(9)
U1 N21 2.611(9)
U1 N31 2.629(9)
U1 N11 2.669(8)
U1 N61 2.700(8)
U1 I4 3.168(17)
N11 C15 1.344(13)
N11 N12 1.380(12)
N12 C13 1.356(13)
N12 B1 1.543(14)
N21 C25 1.328(12)
N21 N22 1.377(11)
N22 C23 1.359(12)
N22 B1 1.560(13)
N31 C35 1.349(13)
N31 N32 1.376(12)
N32 C33 1.343(13)
N32 B1 1.545(13)
N61 C65 1.350(13)
N61 N62 1.387(12)
N62 C63 1.362(12)
N62 B2 1.549(14)
N71 C75 1.349(13)
N71 N72 1.368(11)
N72 C73 1.356(13)
N72 B2 1.550(13)
N81 C85 1.345(13)
N81 N82 1.368(12)
N82 C83 1.350(12)
N82 B2 1.552(14)
C41 H41A 0.9800
C41 H41B 0.9800
C41 H41C 0.9800
C13 C14 1.346(16)
C13 C16 1.491(17)
C14 C15 1.373(18)
C14 H14 0.9500
C15 C17 1.522(19)
C16 H16A 0.9800
C16 H16B 0.9800
C16 H16C 0.9800
C17 H17A 0.9800
C17 H17B 0.9800
C17 H17C 0.9800
C23 C24 1.379(15)
C23 C26 1.499(16)
C24 C25 1.409(15)
C24 H24 0.9500
C25 C27 1.504(15)
C26 H26A 0.9800
C26 H26B 0.9800
C26 H26C 0.9800
C27 H27A 0.9800
C27 H27B 0.9800
C27 H27C 0.9800
C33 C34 1.389(16)
C33 C36 1.498(16)
C34 C35 1.381(16)
C34 H34 0.9500
C35 C37 1.503(16)
C36 H36A 0.9800
C36 H36B 0.9800
C36 H36C 0.9800
C37 H37A 0.9800
C37 H37B 0.9800
C37 H37C 0.9800
C63 C64 1.370(15)
C63 C66 1.493(15)
C64 C65 1.368(15)
C64 H64 0.9500
C65 C67 1.497(15)
C66 H66A 0.9800
C66 H66B 0.9800
C66 H66C 0.9800
C67 H67A 0.9800
C67 H67B 0.9800
C67 H67C 0.9800
C73 C74 1.381(16)
C73 C76 1.475(15)
C74 C75 1.375(17)
C74 H74 0.9500
C75 C77 1.493(16)
C76 H76A 0.9800
C76 H76B 0.9800
C76 H76C 0.9800
C77 H77A 0.9800
C77 H77B 0.9800
C77 H77C 0.9800
C83 C84 1.368(15)
C83 C86 1.493(16)
C84 C85 1.372(16)
C84 H84 0.9500
C85 C87 1.498(17)
C86 H86A 0.9800
C86 H86B 0.9800
C86 H86C 0.9800
C87 H87A 0.9800
C87 H87B 0.9800
C87 H87C 0.9800
B1 H1 1.0000
B2 H2 1.0000

loop_
_geom_torsion_atom_site_label_1
_geom_torsion_atom_site_label_2
_geom_torsion_atom_site_label_3
_geom_torsion_atom_site_label_4
_geom_torsion
C41 U1 N11 C15 15.4(12)
N81 U1 N11 C15 -48.0(12)
N71 U1 N11 C15 74.0(11)
N21 U1 N11 C15 151.8(11)
N31 U1 N11 C15 -129.4(11)
N61 U1 N11 C15 -166.0(10)
I4 U1 N11 C15 12.9(11)
C41 U1 N11 N12 178.4(8)
N81 U1 N11 N12 115.0(6)
N71 U1 N11 N12 -123.0(6)
N21 U1 N11 N12 -45.2(6)
N31 U1 N11 N12 33.7(6)
N61 U1 N11 N12 -3.0(9)
I4 U1 N11 N12 176.0(7)
C15 N11 N12 C13 0.5(11)
U1 N11 N12 C13 -167.8(6)
C15 N11 N12 B1 -177.1(9)
U1 N11 N12 B1 14.6(11)
C41 U1 N21 C25 -77.7(12)
N81 U1 N21 C25 62.5(12)
N71 U1 N21 C25 -14.2(10)
N31 U1 N21 C25 136.1(10)
N11 U1 N21 C25 -146.4(10)
N61 U1 N21 C25 54.9(10)
I4 U1 N21 C25 -83.0(11)
C41 U1 N21 N22 97.3(9)
N81 U1 N21 N22 -122.6(7)
N71 U1 N21 N22 160.8(6)
N31 U1 N21 N22 -48.9(6)
N11 U1 N21 N22 28.6(6)
N61 U1 N21 N22 -130.1(7)
I4 U1 N21 N22 92.0(8)
C25 N21 N22 C23 1.2(11)
U1 N21 N22 C23 -175.2(6)
C25 N21 N22 B1 -164.8(8)
U1 N21 N22 B1 18.8(11)
C41 U1 N31 C35 95.6(12)
N81 U1 N31 C35 25.9(9)
N71 U1 N31 C35 -57.1(11)
N21 U1 N31 C35 -123.0(10)
N11 U1 N31 C35 156.5(10)
N61 U1 N31 C35 -42.3(9)
I4 U1 N31 C35 97.6(10)
C41 U1 N31 N32 -110.7(10)
N81 U1 N31 N32 179.5(6)
N71 U1 N31 N32 96.5(7)
N21 U1 N31 N32 30.7(6)
N11 U1 N31 N32 -49.9(6)
N61 U1 N31 N32 111.3(7)
I4 U1 N31 N32 -108.8(7)
C35 N31 N32 C33 0.6(10)
U1 N31 N32 C33 -159.9(6)
C35 N31 N32 B1 179.1(9)
U1 N31 N32 B1 18.5(11)
C41 U1 N61 C65 167.5(11)
N81 U1 N61 C65 -144.3(10)
N71 U1 N61 C65 124.8(10)
N21 U1 N61 C65 31.4(9)
N31 U1 N61 C65 -46.7(9)
N11 U1 N61 C65 -10.7(12)
I4 U1 N61 C65 170.7(9)
C41 U1 N61 N62 3.1(10)
N81 U1 N61 N62 51.3(6)
N71 U1 N61 N62 -39.7(6)
N21 U1 N61 N62 -133.1(6)
N31 U1 N61 N62 148.9(6)
N11 U1 N61 N62 -175.1(5)
I4 U1 N61 N62 6.3(8)
C65 N61 N62 C63 0.8(10)
U1 N61 N62 C63 169.7(6)
C65 N61 N62 B2 179.0(8)
U1 N61 N62 B2 -12.0(10)
C41 U1 N71 C75 55.5(10)
N81 U1 N71 C75 131.3(9)
N21 U1 N71 C75 -80.6(9)
N31 U1 N71 C75 -143.0(8)
N11 U1 N71 C75 -7.9(10)
N61 U1 N71 C75 -158.6(9)
I4 U1 N71 C75 55.1(9)
C41 U1 N71 N72 -81.2(8)
N81 U1 N71 N72 -5.4(6)
N21 U1 N71 N72 142.7(6)
N31 U1 N71 N72 80.3(8)
N11 U1 N71 N72 -144.5(6)
N61 U1 N71 N72 64.8(6)
I4 U1 N71 N72 -81.6(7)
C75 N71 N72 C73 1.3(11)
U1 N71 N72 C73 145.5(6)
C75 N71 N72 B2 177.7(9)
U1 N71 N72 B2 -38.2(10)
C41 U1 N81 C85 -70.4(10)
N71 U1 N81 C85 -142.9(9)
N21 U1 N81 C85 138.8(8)
N31 U1 N81 C85 69.9(9)
N11 U1 N81 C85 -3.3(11)
N61 U1 N81 C85 146.8(10)
I4 U1 N81 C85 -66.3(9)
C41 U1 N81 N82 89.8(9)
N71 U1 N81 N82 17.3(7)
N21 U1 N81 N82 -60.9(9)
N31 U1 N81 N82 -129.9(7)
N11 U1 N81 N82 157.0(6)
N61 U1 N81 N82 -53.0(7)
I4 U1 N81 N82 93.9(8)
C85 N81 N82 C83 -1.4(11)
U1 N81 N82 C83 -165.5(6)
C85 N81 N82 B2 177.1(9)
U1 N81 N82 B2 13.0(11)
N11 N12 C13 C14 -1.1(11)
B1 N12 C13 C14 176.5(9)
N11 N12 C13 C16 179.4(9)
B1 N12 C13 C16 -3.0(15)
N12 C13 C14 C15 1.2(12)
C16 C13 C14 C15 -179.3(10)
N12 N11 C15 C14 0.3(12)
U1 N11 C15 C14 164.5(8)
N12 N11 C15 C17 179.5(12)
U1 N11 C15 C17 -16.3(19)
C13 C14 C15 N11 -1.0(13)
C13 C14 C15 C17 179.9(13)
N21 N22 C23 C24 -1.4(11)
B1 N22 C23 C24 164.3(9)
N21 N22 C23 C26 176.2(9)
B1 N22 C23 C26 -18.0(15)
N22 C23 C24 C25 1.0(12)
C26 C23 C24 C25 -176.4(11)
N22 N21 C25 C24 -0.6(11)
U1 N21 C25 C24 174.7(7)
N22 N21 C25 C27 176.2(9)
U1 N21 C25 C27 -8.4(16)
C23 C24 C25 N21 -0.2(12)
C23 C24 C25 C27 -176.9(10)
N31 N32 C33 C34 -0.8(11)
B1 N32 C33 C34 -179.2(8)
N31 N32 C33 C36 178.6(10)
B1 N32 C33 C36 0.2(15)
N32 C33 C34 C35 0.7(11)
C36 C33 C34 C35 -178.7(11)
N32 N31 C35 C34 -0.2(11)
U1 N31 C35 C34 155.4(7)
N32 N31 C35 C37 -178.5(9)
U1 N31 C35 C37 -22.9(15)
C33 C34 C35 N31 -0.3(12)
C33 C34 C35 C37 177.9(10)
N61 N62 C63 C64 -0.2(11)
B2 N62 C63 C64 -178.4(9)
N61 N62 C63 C66 -178.4(9)
B2 N62 C63 C66 3.4(15)
N62 C63 C64 C65 -0.4(11)
C66 C63 C64 C65 177.7(10)
N62 N61 C65 C64 -1.0(11)
U1 N61 C65 C64 -166.6(7)
N62 N61 C65 C67 176.8(9)
U1 N61 C65 C67 11.2(16)
C63 C64 C65 N61 0.9(12)
C63 C64 C65 C67 -176.9(10)
N71 N72 C73 C74 -0.3(11)
B2 N72 C73 C74 -176.4(9)
N71 N72 C73 C76 -176.4(9)
B2 N72 C73 C76 7.5(15)
N72 C73 C74 C75 -0.9(11)
C76 C73 C74 C75 175.0(10)
N72 N71 C75 C74 -1.9(12)
U1 N71 C75 C74 -141.9(8)
N72 N71 C75 C77 178.1(10)
U1 N71 C75 C77 38.1(14)
C73 C74 C75 N71 1.7(12)
C73 C74 C75 C77 -178.3(12)
N81 N82 C83 C84 -0.9(11)
B2 N82 C83 C84 -179.3(9)
N81 N82 C83 C86 179.7(9)
B2 N82 C83 C86 1.4(16)
N82 C83 C84 C85 2.9(12)
C86 C83 C84 C85 -177.8(10)
N82 N81 C85 C84 3.3(12)
U1 N81 C85 C84 165.9(7)
N82 N81 C85 C87 -177.3(10)
U1 N81 C85 C87 -14.6(16)
C83 C84 C85 N81 -3.9(13)
C83 C84 C85 C87 176.7(12)
C13 N12 B1 N32 110.2(10)
N11 N12 B1 N32 -72.5(11)
C13 N12 B1 N22 -125.9(10)
N11 N12 B1 N22 51.4(12)
C33 N32 B1 N12 -131.2(10)
N31 N32 B1 N12 50.6(12)
C33 N32 B1 N22 104.1(10)
N31 N32 B1 N22 -74.1(11)
C23 N22 B1 N12 121.3(10)
N21 N22 B1 N12 -74.9(11)
C23 N22 B1 N32 -114.7(10)
N21 N22 B1 N32 49.1(12)
C63 N62 B2 N72 -114.1(10)
N61 N62 B2 N72 68.1(11)
C63 N62 B2 N82 123.4(10)
N61 N62 B2 N82 -54.4(12)
C73 N72 B2 N62 137.1(9)
N71 N72 B2 N62 -38.5(12)
C73 N72 B2 N82 -101.6(11)
N71 N72 B2 N82 82.8(11)
C83 N82 B2 N62 -125.5(11)
N81 N82 B2 N62 56.3(12)
C83 N82 B2 N72 113.9(11)
N81 N82 B2 N72 -64.3(12)
